data_2218917
loop_
_publ_author_name
'Saeed, Aamer'
'Khera, Rasheed Ahmad'
'Batool, Mahira'
'Shaheen, Uzma'
'Fl\"orke, Ulrich'

_publ_section_title
;
 <i>N</i>-(4-Chlorophenyl)-3,4,5-trimethoxybenzamide
;
_journal_coeditor_code BT2747
_journal_issue 8
_journal_name_full 'Acta Crystallographica Section E'
_journal_page_first o1625
_journal_paper_doi 10.1107/S1600536808023234
_journal_volume 64
_journal_year 2008
_chemical_formula_iupac 'C16 H16 Cl N O4'
_chemical_formula_moiety 'C16 H16 Cl N O4'
_chemical_formula_sum 'C16 H16 Cl N O4'
_chemical_formula_weight 321.75
_chemical_name_systematic
;
<i>N</i>-(4-Chlorophenyl)-3,4,5-trimethoxybenzamide
;
_space_group_IT_number 9
_symmetry_cell_setting monoclinic
_symmetry_space_group_name_Hall 'C -2yc'
_symmetry_space_group_name_H-M 'C 1 c 1'
_atom_sites_solution_hydrogens difmap
_atom_sites_solution_primary direct
_atom_sites_solution_secondary difmap
_audit_creation_method SHELXL97
_cell_angle_alpha 90.00
_cell_angle_beta 112.340(5)
_cell_angle_gamma 90.00
_cell_formula_units_Z 4
_cell_length_a 9.487(2)
_cell_length_b 25.666(6)
_cell_length_c 6.9781(15)
_cell_measurement_reflns_used 879
_cell_measurement_temperature 120(2)
_cell_measurement_theta_max 26.60
_cell_measurement_theta_min 2.45
_cell_volume 1571.6(6)
_computing_cell_refinement 'SAINT (Bruker, 2002)'
_computing_data_collection 'SMART (Bruker, 2002)'
_computing_data_reduction 'SAINT (Bruker, 2002)'
_computing_molecular_graphics 'SHELXTL (Sheldrick, 2008)'
_computing_publication_material 'SHELXTL (Sheldrick, 2008)'
_computing_structure_refinement 'SHELXL97 (Sheldrick, 2008)'
_computing_structure_solution 'SHELXS97 (Sheldrick, 2008)'
_diffrn_ambient_temperature 120(2)
_diffrn_measured_fraction_theta_full 0.998
_diffrn_measured_fraction_theta_max 0.998
_diffrn_measurement_device_type 'Bruker SMART APEX'
_diffrn_measurement_method '\f and \w scans'
_diffrn_radiation_monochromator graphite
_diffrn_radiation_source 'sealed tube'
_diffrn_radiation_type MoK\a
_diffrn_radiation_wavelength 0.71073
_diffrn_reflns_av_R_equivalents 0.0395
_diffrn_reflns_av_sigmaI/netI 0.0689
_diffrn_reflns_limit_h_max 12
_diffrn_reflns_limit_h_min -12
_diffrn_reflns_limit_k_max 29
_diffrn_reflns_limit_k_min -33
_diffrn_reflns_limit_l_max 9
_diffrn_reflns_limit_l_min -9
_diffrn_reflns_number 6765
_diffrn_reflns_theta_full 27.88
_diffrn_reflns_theta_max 27.88
_diffrn_reflns_theta_min 1.59
_diffrn_standards_decay_% 0
_diffrn_standards_interval_time 430
_diffrn_standards_number 1757
_exptl_absorpt_coefficient_mu 0.260
_exptl_absorpt_correction_T_max 0.9745
_exptl_absorpt_correction_T_min 0.9009
_exptl_absorpt_correction_type multi-scan
_exptl_absorpt_process_details '(SADABS; Sheldrick, 2004)'
_exptl_crystal_colour colourless
_exptl_crystal_density_diffrn 1.360
_exptl_crystal_density_method 'not measured'
_exptl_crystal_description prism
_exptl_crystal_F_000 672
_exptl_crystal_size_max 0.41
_exptl_crystal_size_mid 0.10
_exptl_crystal_size_min 0.10
_refine_diff_density_max 0.325
_refine_diff_density_min -0.241
_refine_ls_abs_structure_details 'Flack (1983), with 1780 Friedel pairs'
_refine_ls_abs_structure_Flack 0.06(6)
_refine_ls_extinction_method none
_refine_ls_goodness_of_fit_ref 1.023
_refine_ls_hydrogen_treatment constr
_refine_ls_matrix_type full
_refine_ls_number_parameters 202
_refine_ls_number_reflns 3581
_refine_ls_number_restraints 2
_refine_ls_restrained_S_all 1.023
_refine_ls_R_factor_all 0.0560
_refine_ls_R_factor_gt 0.0450
_refine_ls_shift/su_max 0.000
_refine_ls_shift/su_mean 0.000
_refine_ls_structure_factor_coef Fsqd
_refine_ls_weighting_details 'calc w = 1/[\s^2^(Fo^2^)+(0.0463P)^2^+0.1374P] where P=(Fo^2^+2Fc^2^)/3'
_refine_ls_weighting_scheme calc
_refine_ls_wR_factor_gt 0.1007
_refine_ls_wR_factor_ref 0.1062
_reflns_number_gt 3104
_reflns_number_total 3581
_reflns_threshold_expression I>2\s(I)
_cod_data_source_file bt2747.cif
_cod_data_source_block I
_cod_original_cell_volume 1571.5(6)
_cod_original_sg_symbol_H-M 'C c'
_cod_database_code 2218917
_cod_database_fobs_code 2218917

loop_
_symmetry_equiv_pos_as_xyz
'x, y, z'
'x, -y, z+1/2'
'x+1/2, y+1/2, z'
'x+1/2, -y+1/2, z+1/2'

loop_
_atom_site_type_symbol
_atom_site_label
_atom_site_fract_x
_atom_site_fract_y
_atom_site_fract_z
_atom_site_U_iso_or_equiv
_atom_site_adp_type
_atom_site_calc_flag
_atom_site_refinement_flags
_atom_site_occupancy
Cl Cl1 0.24506(8) 0.52096(2) -0.45259(9) 0.03098(17) Uani d . 1
O O1 0.0700(2) 0.75731(7) -0.2052(3) 0.0251(4) Uani d . 1
O O2 0.3495(2) 0.83040(7) 0.6718(3) 0.0293(4) Uani d . 1
O O3 0.2739(2) 0.92522(7) 0.5093(3) 0.0287(4) Uani d . 1
O O4 0.1760(2) 0.94204(7) 0.1029(3) 0.0293(4) Uani d . 1
N N1 0.2656(2) 0.71265(7) 0.0305(3) 0.0206(4) Uani d . 1
H H1 0.3366 0.7136 0.1562 0.025 Uiso calc R 1
C C1 0.1742(3) 0.75494(10) -0.0350(4) 0.0201(5) Uani d . 1
C C2 0.2087(3) 0.79915(9) 0.1153(4) 0.0190(5) Uani d . 1
C C3 0.2689(3) 0.79115(10) 0.3293(4) 0.0207(5) Uani d . 1
H H3A 0.2926 0.7570 0.3846 0.025 Uiso calc R 1
C C4 0.2938(3) 0.83381(10) 0.4601(4) 0.0217(5) Uani d . 1
C C5 0.2589(3) 0.88383(10) 0.3797(4) 0.0217(5) Uani d . 1
C C6 0.2015(3) 0.89163(10) 0.1650(4) 0.0226(6) Uani d . 1
C C7 0.1739(3) 0.84890(9) 0.0330(4) 0.0209(5) Uani d . 1
H H7A 0.1314 0.8538 -0.1129 0.025 Uiso calc R 1
C C8 0.4275(4) 0.78426(12) 0.7598(5) 0.0380(7) Uani d . 1
H H8A 0.3560 0.7549 0.7223 0.057 Uiso calc R 1
H H8B 0.4727 0.7878 0.9109 0.057 Uiso calc R 1
H H8C 0.5083 0.7779 0.7073 0.057 Uiso calc R 1
C C9 0.4195(4) 0.94971(13) 0.5730(6) 0.0457(8) Uani d . 1
H H9A 0.4986 0.9251 0.6541 0.069 Uiso calc R 1
H H9B 0.4213 0.9803 0.6582 0.069 Uiso calc R 1
H H9C 0.4387 0.9606 0.4506 0.069 Uiso calc R 1
C C10 0.1094(4) 0.95144(11) -0.1151(5) 0.0375(7) Uani d . 1
H H10A 0.1764 0.9377 -0.1807 0.056 Uiso calc R 1
H H10B 0.0960 0.9890 -0.1405 0.056 Uiso calc R 1
H H10C 0.0100 0.9341 -0.1736 0.056 Uiso calc R 1
C C11 0.2554(3) 0.66682(9) -0.0888(4) 0.0194(5) Uani d . 1
C C12 0.1169(3) 0.64558(10) -0.2157(4) 0.0238(5) Uani d . 1
H H12A 0.0244 0.6618 -0.2258 0.029 Uiso calc R 1
C C13 0.1133(3) 0.60093(10) -0.3273(4) 0.0269(6) Uani d . 1
H H13A 0.0184 0.5868 -0.4158 0.032 Uiso calc R 1
C C14 0.2479(3) 0.57674(10) -0.3103(4) 0.0218(5) Uani d . 1
C C15 0.3862(3) 0.59685(10) -0.1809(4) 0.0259(6) Uani d . 1
H H15A 0.4784 0.5798 -0.1675 0.031 Uiso calc R 1
C C16 0.3897(3) 0.64200(10) -0.0706(4) 0.0250(6) Uani d . 1
H H16A 0.4847 0.6561 0.0182 0.030 Uiso calc R 1

loop_
_atom_site_aniso_label
_atom_site_aniso_U_11
_atom_site_aniso_U_22
_atom_site_aniso_U_33
_atom_site_aniso_U_12
_atom_site_aniso_U_13
_atom_site_aniso_U_23
Cl1 0.0333(3) 0.0268(3) 0.0286(3) 0.0033(3) 0.0071(3) -0.0101(3)
O1 0.0181(9) 0.0240(10) 0.0225(9) 0.0011(7) -0.0043(7) -0.0031(7)
O2 0.0373(11) 0.0277(10) 0.0193(9) 0.0051(8) 0.0066(8) 0.0008(8)
O3 0.0346(11) 0.0236(9) 0.0262(10) -0.0009(8) 0.0097(8) -0.0075(8)
O4 0.0406(12) 0.0171(9) 0.0248(10) 0.0013(8) 0.0062(9) 0.0014(8)
N1 0.0170(10) 0.0186(10) 0.0186(10) 0.0016(8) -0.0019(8) -0.0021(9)
C1 0.0157(11) 0.0203(12) 0.0207(13) -0.0004(9) 0.0026(11) -0.0003(10)
C2 0.0154(12) 0.0179(12) 0.0214(13) -0.0006(9) 0.0046(10) -0.0017(10)
C3 0.0172(11) 0.0188(12) 0.0221(13) -0.0002(9) 0.0027(10) 0.0033(10)
C4 0.0218(13) 0.0241(14) 0.0184(13) -0.0003(10) 0.0068(11) -0.0015(10)
C5 0.0218(12) 0.0203(13) 0.0230(13) -0.0009(10) 0.0085(11) -0.0056(10)
C6 0.0227(13) 0.0181(13) 0.0248(14) 0.0016(10) 0.0065(11) 0.0010(10)
C7 0.0192(11) 0.0211(13) 0.0187(12) 0.0010(9) 0.0029(10) 0.0005(10)
C8 0.052(2) 0.0397(17) 0.0211(14) 0.0166(15) 0.0126(14) 0.0076(13)
C9 0.0401(18) 0.0386(18) 0.050(2) -0.0104(14) 0.0079(16) -0.0163(15)
C10 0.058(2) 0.0190(14) 0.0282(15) 0.0046(13) 0.0084(14) 0.0044(12)
C11 0.0225(12) 0.0159(12) 0.0161(11) -0.0007(9) 0.0031(10) 0.0018(9)
C12 0.0176(12) 0.0218(13) 0.0294(14) 0.0030(10) 0.0059(11) -0.0023(11)
C13 0.0200(13) 0.0283(15) 0.0255(14) -0.0029(10) 0.0011(11) -0.0080(11)
C14 0.0286(13) 0.0161(12) 0.0209(13) 0.0003(10) 0.0095(11) -0.0039(10)
C15 0.0208(13) 0.0263(14) 0.0285(14) 0.0057(10) 0.0069(11) 0.0015(11)
C16 0.0191(13) 0.0233(14) 0.0255(14) -0.0013(10) 0.0005(11) -0.0014(11)

loop_
_atom_type_symbol
_atom_type_description
_atom_type_scat_dispersion_real
_atom_type_scat_dispersion_imag
_atom_type_scat_source
C C 0.0033 0.0016 'International Tables Vol C Tables 4.2.6.8 and 6.1.1.4'
H H 0.0000 0.0000 'International Tables Vol C Tables 4.2.6.8 and 6.1.1.4'
N N 0.0061 0.0033 'International Tables Vol C Tables 4.2.6.8 and 6.1.1.4'
O O 0.0106 0.0060 'International Tables Vol C Tables 4.2.6.8 and 6.1.1.4'
Cl Cl 0.1484 0.1585 'International Tables Vol C Tables 4.2.6.8 and 6.1.1.4'

loop_
_geom_angle_atom_site_label_1
_geom_angle_atom_site_label_2
_geom_angle_atom_site_label_3
_geom_angle
C4 O2 C8 116.6(2)
C5 O3 C9 113.2(2)
C6 O4 C10 117.0(2)
C1 N1 C11 124.9(2)
C1 N1 H1 117.5
C11 N1 H1 117.5
O1 C1 N1 123.0(2)
O1 C1 C2 121.6(2)
N1 C1 C2 115.5(2)
C7 C2 C3 120.9(2)
C7 C2 C1 117.0(2)
C3 C2 C1 122.0(2)
C4 C3 C2 119.1(2)
C4 C3 H3A 120.5
C2 C3 H3A 120.5
O2 C4 C3 124.0(2)
O2 C4 C5 115.4(2)
C3 C4 C5 120.6(2)
O3 C5 C4 120.1(2)
O3 C5 C6 119.8(2)
C4 C5 C6 120.0(2)
O4 C6 C7 125.0(2)
O4 C6 C5 115.3(2)
C7 C6 C5 119.6(2)
C2 C7 C6 119.7(2)
C2 C7 H7A 120.1
C6 C7 H7A 120.1
O2 C8 H8A 109.5
O2 C8 H8B 109.5
H8A C8 H8B 109.5
O2 C8 H8C 109.5
H8A C8 H8C 109.5
H8B C8 H8C 109.5
O3 C9 H9A 109.5
O3 C9 H9B 109.5
H9A C9 H9B 109.5
O3 C9 H9C 109.5
H9A C9 H9C 109.5
H9B C9 H9C 109.5
O4 C10 H10A 109.5
O4 C10 H10B 109.5
H10A C10 H10B 109.5
O4 C10 H10C 109.5
H10A C10 H10C 109.5
H10B C10 H10C 109.5
C16 C11 C12 119.5(2)
C16 C11 N1 118.1(2)
C12 C11 N1 122.4(2)
C13 C12 C11 120.1(2)
C13 C12 H12A 119.9
C11 C12 H12A 119.9
C12 C13 C14 120.0(2)
C12 C13 H13A 120.0
C14 C13 H13A 120.0
C15 C14 C13 120.3(2)
C15 C14 Cl1 119.1(2)
C13 C14 Cl1 120.5(2)
C14 C15 C16 119.5(2)
C14 C15 H15A 120.2
C16 C15 H15A 120.2
C15 C16 C11 120.5(2)
C15 C16 H16A 119.8
C11 C16 H16A 119.8

loop_
_geom_bond_atom_site_label_1
_geom_bond_atom_site_label_2
_geom_bond_distance
Cl1 C14 1.737(2)
O1 C1 1.225(3)
O2 C4 1.369(3)
O2 C8 1.408(3)
O3 C5 1.367(3)
O3 C9 1.426(4)
O4 C6 1.357(3)
O4 C10 1.429(4)
N1 C1 1.356(3)
N1 C11 1.423(3)
N1 H1 0.8800
C1 C2 1.494(3)
C2 C7 1.387(3)
C2 C3 1.397(4)
C3 C4 1.387(3)
C3 H3A 0.9500
C4 C5 1.390(4)
C5 C6 1.400(3)
C6 C7 1.392(4)
C7 H7A 0.9500
C8 H8A 0.9800
C8 H8B 0.9800
C8 H8C 0.9800
C9 H9A 0.9800
C9 H9B 0.9800
C9 H9C 0.9800
C10 H10A 0.9800
C10 H10B 0.9800
C10 H10C 0.9800
C11 C16 1.386(4)
C11 C12 1.386(4)
C12 C13 1.378(4)
C12 H12A 0.9500
C13 C14 1.384(4)
C13 H13A 0.9500
C14 C15 1.380(4)
C15 C16 1.385(4)
C15 H15A 0.9500
C16 H16A 0.9500

loop_
_geom_hbond_atom_site_label_D
_geom_hbond_atom_site_label_H
_geom_hbond_atom_site_label_A
_geom_hbond_site_symmetry_A
_geom_hbond_distance_DH
_geom_hbond_distance_HA
_geom_hbond_distance_DA
_geom_hbond_angle_DHA
N1 H1 O1 4_565 0.88 2.18 2.878(3) 135.6

loop_
_geom_torsion_atom_site_label_1
_geom_torsion_atom_site_label_2
_geom_torsion_atom_site_label_3
_geom_torsion_atom_site_label_4
_geom_torsion
C11 N1 C1 O1 1.5(4)
C11 N1 C1 C2 -178.5(2)
O1 C1 C2 C7 -29.2(3)
N1 C1 C2 C7 150.8(2)
O1 C1 C2 C3 148.9(2)
N1 C1 C2 C3 -31.1(3)
C7 C2 C3 C4 0.0(4)
C1 C2 C3 C4 -178.0(2)
C8 O2 C4 C3 19.9(4)
C8 O2 C4 C5 -161.6(3)
C2 C3 C4 O2 178.7(2)
C2 C3 C4 C5 0.2(4)
C9 O3 C5 C4 92.2(3)
C9 O3 C5 C6 -90.8(3)
O2 C4 C5 O3 -3.1(3)
C3 C4 C5 O3 175.5(2)
O2 C4 C5 C6 179.8(2)
C3 C4 C5 C6 -1.6(4)
C10 O4 C6 C7 2.9(4)
C10 O4 C6 C5 -176.6(3)
O3 C5 C6 O4 5.1(3)
C4 C5 C6 O4 -177.9(2)
O3 C5 C6 C7 -174.4(2)
C4 C5 C6 C7 2.6(4)
C3 C2 C7 C6 1.1(4)
C1 C2 C7 C6 179.2(2)
O4 C6 C7 C2 178.2(2)
C5 C6 C7 C2 -2.4(4)
C1 N1 C11 C16 143.0(3)
C1 N1 C11 C12 -39.2(4)
C16 C11 C12 C13 -1.8(4)
N1 C11 C12 C13 -179.6(2)
C11 C12 C13 C14 1.0(4)
C12 C13 C14 C15 0.5(4)
C12 C13 C14 Cl1 -179.1(2)
C13 C14 C15 C16 -1.1(4)
Cl1 C14 C15 C16 178.5(2)
C14 C15 C16 C11 0.3(4)
C12 C11 C16 C15 1.2(4)
N1 C11 C16 C15 179.1(2)

loop_
_cod_related_entry_id
_cod_related_entry_database
_cod_related_entry_code
1 ChemSpider 603601
